data_7051933
loop_
_publ_author_name
'Dobrza\'nska, Liliana'
'Kleinhans, Dewald J.'
'Barbour, Leonard J.'

_publ_section_title
;
 Influence of the metal-to-ligand ratio on the formation of metal
 organic complexes
;
_journal_issue 5
_journal_name_full 'New Journal of Chemistry'
_journal_page_first 813
_journal_paper_doi 10.1039/b800720a
_journal_volume 32
_journal_year 2008
_chemical_formula_moiety 'C28 H28 Cu N10 O6'
_chemical_formula_sum 'C28 H28 Cu N10 O6'
_chemical_formula_weight 664.14
_chemical_name_common work
_chemical_name_systematic
;
?
;
_space_group_IT_number 14
_symmetry_cell_setting monoclinic
_symmetry_space_group_name_Hall '-P 2ybc'
_symmetry_space_group_name_H-M 'P 1 21/c 1'
_atom_sites_solution_hydrogens geom
_atom_sites_solution_primary direct
_atom_sites_solution_secondary difmap
_audit_creation_method SHELXL-97
_cell_angle_alpha 90.00
_cell_angle_beta 103.089(8)
_cell_angle_gamma 90.00
_cell_formula_units_Z 2
_cell_length_a 11.336(5)
_cell_length_b 9.369(4)
_cell_length_c 13.865(6)
_cell_measurement_temperature 100(2)
_cell_volume 1434.3(11)
_computing_cell_refinement 'SAINT (Bruker, 2002)'
_computing_data_collection 'SMART (Bruker, 2001)'
_computing_data_reduction SAINT
_computing_molecular_graphics 'X-Seed (Barbour 2001)'
_computing_structure_refinement 'SHELXL-97 (Sheldrick, 1997)'
_computing_structure_solution 'SHELXS-97 (Sheldrick, 1990)'
_diffrn_ambient_temperature 100(2)
_diffrn_measured_fraction_theta_full 0.994
_diffrn_measured_fraction_theta_max 0.924
_diffrn_measurement_device_type 'Bruker APEX CCD area-detector'
_diffrn_measurement_method \w
_diffrn_radiation_monochromator graphite
_diffrn_radiation_source 'fine-focus sealed tube'
_diffrn_radiation_type MoK\a
_diffrn_radiation_wavelength 0.71073
_diffrn_reflns_av_R_equivalents 0.0501
_diffrn_reflns_av_sigmaI/netI 0.0679
_diffrn_reflns_limit_h_max 10
_diffrn_reflns_limit_h_min -14
_diffrn_reflns_limit_k_max 12
_diffrn_reflns_limit_k_min -11
_diffrn_reflns_limit_l_max 18
_diffrn_reflns_limit_l_min -17
_diffrn_reflns_number 8758
_diffrn_reflns_theta_full 27.00
_diffrn_reflns_theta_max 28.40
_diffrn_reflns_theta_min 2.65
_exptl_absorpt_coefficient_mu 0.824
_exptl_absorpt_correction_T_max 0.9148
_exptl_absorpt_correction_T_min 0.8021
_exptl_absorpt_correction_type multi-scan
_exptl_absorpt_process_details 'SADABS (Sheldrick, 1997)'
_exptl_crystal_colour violet
_exptl_crystal_density_diffrn 1.538
_exptl_crystal_density_method 'not measured'
_exptl_crystal_description prism
_exptl_crystal_F_000 686
_exptl_crystal_size_max 0.28
_exptl_crystal_size_mid 0.20
_exptl_crystal_size_min 0.11
_refine_diff_density_max 0.619
_refine_diff_density_min -0.364
_refine_diff_density_rms 0.090
_refine_ls_extinction_method none
_refine_ls_goodness_of_fit_ref 1.061
_refine_ls_hydrogen_treatment constr
_refine_ls_matrix_type full
_refine_ls_number_parameters 205
_refine_ls_number_reflns 3332
_refine_ls_number_restraints 0
_refine_ls_restrained_S_all 1.061
_refine_ls_R_factor_all 0.0704
_refine_ls_R_factor_gt 0.0536
_refine_ls_shift/su_max 0.000
_refine_ls_shift/su_mean 0.000
_refine_ls_structure_factor_coef Fsqd
_refine_ls_weighting_details 'calc w=1/[\s^2^(Fo^2^)+(0.0451P)^2^+0.8030P] where P=(Fo^2^+2Fc^2^)/3'
_refine_ls_weighting_scheme calc
_refine_ls_wR_factor_gt 0.1089
_refine_ls_wR_factor_ref 0.1156
_reflns_number_gt 2671
_reflns_number_total 3332
_reflns_threshold_expression >2sigma(I)
_cod_data_source_file b800720a.txt
_cod_data_source_block V
_cod_original_sg_symbol_H-M P21/c
_cod_database_code 7051933

loop_
_symmetry_equiv_pos_as_xyz
'x, y, z'
'-x, y+1/2, -z+1/2'
'-x, -y, -z'
'x, -y-1/2, z-1/2'

loop_
_atom_site_label
_atom_site_type_symbol
_atom_site_fract_x
_atom_site_fract_y
_atom_site_fract_z
_atom_site_U_iso_or_equiv
_atom_site_adp_type
_atom_site_occupancy
_atom_site_symmetry_multiplicity
_atom_site_calc_flag
_atom_site_refinement_flags
_atom_site_disorder_assembly
_atom_site_disorder_group
Cu1 Cu 0.5000 0.0000 0.0000 0.01116(14) Uani 1 2 d S . .
O21 O 0.47454(19) 0.0721(2) 0.16388(14) 0.0195(5) Uani 1 1 d . . .
N19 N 0.3793(2) 0.1355(3) 0.17368(17) 0.0172(5) Uani 1 1 d . . .
N1 N 0.4499(2) -0.1980(2) 0.02901(17) 0.0127(5) Uani 1 1 d . . .
N14 N -0.1619(2) -0.4142(2) -0.31856(17) 0.0140(5) Uani 1 1 d . . .
N16 N -0.3241(2) -0.4651(2) -0.43454(16) 0.0125(5) Uani 1 1 d . . .
O22 O 0.3687(2) 0.2667(2) 0.15769(15) 0.0243(5) Uani 1 1 d . . .
O20 O 0.2966(2) 0.0675(3) 0.19943(17) 0.0341(6) Uani 1 1 d . . .
N3 N 0.3734(2) -0.4135(2) -0.00233(17) 0.0125(5) Uani 1 1 d . . .
C7 C 0.1876(2) -0.5489(3) -0.0787(2) 0.0128(6) Uani 1 1 d . . .
C12 C 0.1311(3) -0.6581(3) -0.0388(2) 0.0151(6) Uani 1 1 d . . .
H12 H 0.1783 -0.7254 0.0048 0.018 Uiso 1 1 calc R . .
C15 C -0.2819(2) -0.3986(3) -0.3491(2) 0.0130(6) Uani 1 1 d . . .
H15 H -0.3308 -0.3466 -0.3141 0.016 Uiso 1 1 calc R . .
C2 C 0.4129(2) -0.2953(3) -0.0401(2) 0.0131(6) Uani 1 1 d . . .
H2 H 0.4140 -0.2833 -0.1080 0.016 Uiso 1 1 calc R . .
C6 C 0.3244(2) -0.5416(3) -0.0574(2) 0.0146(6) Uani 1 1 d . . .
H6A H 0.3584 -0.6270 -0.0188 0.018 Uiso 1 1 calc R . .
H6B H 0.3505 -0.5437 -0.1208 0.018 Uiso 1 1 calc R . .
C17 C -0.2234(3) -0.5264(3) -0.4590(2) 0.0147(6) Uani 1 1 d . . .
H17 H -0.2248 -0.5819 -0.5165 0.018 Uiso 1 1 calc R . .
C8 C 0.1169(3) -0.4507(3) -0.1418(2) 0.0137(6) Uani 1 1 d . . .
H8 H 0.1551 -0.3761 -0.1698 0.016 Uiso 1 1 calc R . .
C9 C -0.0084(3) -0.4599(3) -0.1644(2) 0.0135(6) Uani 1 1 d . . .
C5 C 0.4336(3) -0.2571(3) 0.1167(2) 0.0143(6) Uani 1 1 d . . .
H5 H 0.4515 -0.2116 0.1796 0.017 Uiso 1 1 calc R . .
C10 C -0.0643(3) -0.5719(3) -0.1253(2) 0.0154(6) Uani 1 1 d . . .
H10 H -0.1500 -0.5807 -0.1419 0.018 Uiso 1 1 calc R . .
C4 C 0.3878(3) -0.3905(3) 0.0981(2) 0.0139(6) Uani 1 1 d . . .
H4 H 0.3692 -0.4556 0.1451 0.017 Uiso 1 1 calc R . .
C13 C -0.0848(3) -0.3494(3) -0.2296(2) 0.0159(6) Uani 1 1 d . . .
H13A H -0.1365 -0.2998 -0.1914 0.019 Uiso 1 1 calc R . .
H13B H -0.0311 -0.2775 -0.2498 0.019 Uiso 1 1 calc R . .
C11 C 0.0052(3) -0.6695(3) -0.0626(2) 0.0172(6) Uani 1 1 d . . .
H11 H -0.0330 -0.7450 -0.0355 0.021 Uiso 1 1 calc R . .
C18 C -0.1225(3) -0.4952(3) -0.3884(2) 0.0165(6) Uani 1 1 d . . .
H18 H -0.0417 -0.5232 -0.3872 0.020 Uiso 1 1 calc R . .

loop_
_atom_site_aniso_label
_atom_site_aniso_U_11
_atom_site_aniso_U_22
_atom_site_aniso_U_33
_atom_site_aniso_U_23
_atom_site_aniso_U_13
_atom_site_aniso_U_12
Cu1 0.0103(2) 0.0095(2) 0.0121(2) 0.00163(19) -0.00087(18) -0.00043(19)
O21 0.0234(12) 0.0201(11) 0.0144(10) -0.0003(8) 0.0029(9) 0.0065(9)
N19 0.0176(13) 0.0243(14) 0.0093(12) -0.0023(10) 0.0019(10) -0.0006(11)
N1 0.0100(12) 0.0134(11) 0.0131(11) 0.0006(9) -0.0009(9) 0.0013(9)
N14 0.0143(12) 0.0120(11) 0.0140(12) -0.0008(9) -0.0001(10) -0.0004(9)
N16 0.0120(12) 0.0104(11) 0.0129(11) 0.0003(8) -0.0017(10) 0.0006(9)
O22 0.0326(13) 0.0182(11) 0.0215(11) 0.0018(9) 0.0048(10) 0.0081(9)
O20 0.0316(14) 0.0434(15) 0.0324(14) -0.0047(11) 0.0179(12) -0.0140(12)
N3 0.0095(11) 0.0118(11) 0.0151(12) -0.0004(9) 0.0000(10) 0.0009(9)
C7 0.0128(14) 0.0113(12) 0.0134(13) -0.0047(10) 0.0013(11) -0.0013(10)
C12 0.0172(15) 0.0155(13) 0.0107(13) 0.0002(11) -0.0009(12) 0.0004(11)
C15 0.0114(13) 0.0128(13) 0.0141(13) 0.0006(11) 0.0014(11) 0.0009(11)
C2 0.0089(13) 0.0137(13) 0.0159(14) 0.0018(11) 0.0008(11) 0.0027(11)
C6 0.0128(14) 0.0097(12) 0.0204(15) -0.0031(11) 0.0018(12) 0.0004(11)
C17 0.0196(15) 0.0103(13) 0.0133(13) -0.0019(10) 0.0017(12) 0.0002(11)
C8 0.0157(14) 0.0123(13) 0.0133(14) -0.0027(10) 0.0035(12) -0.0020(11)
C9 0.0136(14) 0.0149(13) 0.0102(13) -0.0046(10) -0.0010(11) 0.0013(11)
C5 0.0128(14) 0.0139(13) 0.0148(14) 0.0005(11) 0.0004(11) 0.0026(11)
C10 0.0113(14) 0.0193(15) 0.0144(14) -0.0050(11) 0.0004(12) -0.0008(11)
C4 0.0136(14) 0.0151(13) 0.0126(13) 0.0022(11) 0.0018(11) 0.0017(11)
C13 0.0158(15) 0.0151(14) 0.0138(14) -0.0037(11) -0.0032(12) 0.0009(11)
C11 0.0205(16) 0.0152(14) 0.0168(14) -0.0015(11) 0.0060(12) -0.0058(12)
C18 0.0147(14) 0.0159(14) 0.0188(14) -0.0021(12) 0.0034(12) 0.0010(12)

loop_
_atom_type_symbol
_atom_type_description
_atom_type_scat_dispersion_real
_atom_type_scat_dispersion_imag
_atom_type_scat_source
C C 0.0033 0.0016 'International Tables Vol C Tables 4.2.6.8 and 6.1.1.4'
H H 0.0000 0.0000 'International Tables Vol C Tables 4.2.6.8 and 6.1.1.4'
N N 0.0061 0.0033 'International Tables Vol C Tables 4.2.6.8 and 6.1.1.4'
O O 0.0106 0.0060 'International Tables Vol C Tables 4.2.6.8 and 6.1.1.4'
Cu Cu 0.3201 1.2651 'International Tables Vol C Tables 4.2.6.8 and 6.1.1.4'

loop_
_geom_angle_atom_site_label_1
_geom_angle_atom_site_label_2
_geom_angle_atom_site_label_3
_geom_angle
_geom_angle_site_symmetry_1
_geom_angle_site_symmetry_3
_geom_angle_publ_flag
N1 Cu1 N1 180.00(16) 3_655 . ?
N1 Cu1 N16 93.20(9) 3_655 2_554 ?
N1 Cu1 N16 86.80(9) . 2_554 ?
N1 Cu1 N16 86.80(9) 3_655 4_656 ?
N1 Cu1 N16 93.20(9) . 4_656 ?
N16 Cu1 N16 180.00(15) 2_554 4_656 ?
O22 N19 O20 120.2(3) . . ?
O22 N19 O21 119.6(2) . . ?
O20 N19 O21 120.2(3) . . ?
C2 N1 C5 106.1(2) . . ?
C2 N1 Cu1 123.39(19) . . ?
C5 N1 Cu1 130.18(18) . . ?
C15 N14 C18 107.7(2) . . ?
C15 N14 C13 126.1(2) . . ?
C18 N14 C13 126.1(2) . . ?
C15 N16 C17 105.2(2) . . ?
C15 N16 Cu1 126.57(19) . 2_544 ?
C17 N16 Cu1 127.32(18) . 2_544 ?
C2 N3 C4 106.9(2) . . ?
C2 N3 C6 126.4(2) . . ?
C4 N3 C6 126.7(2) . . ?
C12 C7 C8 119.1(3) . . ?
C12 C7 C6 120.0(3) . . ?
C8 C7 C6 120.8(2) . . ?
C7 C12 C11 120.1(3) . . ?
C7 C12 H12 119.9 . . ?
C11 C12 H12 119.9 . . ?
N16 C15 N14 111.5(2) . . ?
N16 C15 H15 124.2 . . ?
N14 C15 H15 124.2 . . ?
N1 C2 N3 111.4(2) . . ?
N1 C2 H2 124.3 . . ?
N3 C2 H2 124.3 . . ?
N3 C6 C7 113.0(2) . . ?
N3 C6 H6A 109.0 . . ?
C7 C6 H6A 109.0 . . ?
N3 C6 H6B 109.0 . . ?
C7 C6 H6B 109.0 . . ?
H6A C6 H6B 107.8 . . ?
C18 C17 N16 109.9(2) . . ?
C18 C17 H17 125.1 . . ?
N16 C17 H17 125.1 . . ?
C9 C8 C7 121.1(3) . . ?
C9 C8 H8 119.5 . . ?
C7 C8 H8 119.5 . . ?
C8 C9 C10 119.4(3) . . ?
C8 C9 C13 120.8(3) . . ?
C10 C9 C13 119.8(3) . . ?
C4 C5 N1 108.9(2) . . ?
C4 C5 H5 125.6 . . ?
N1 C5 H5 125.6 . . ?
C11 C10 C9 119.9(3) . . ?
C11 C10 H10 120.1 . . ?
C9 C10 H10 120.1 . . ?
C5 C4 N3 106.7(2) . . ?
C5 C4 H4 126.6 . . ?
N3 C4 H4 126.6 . . ?
N14 C13 C9 111.7(2) . . ?
N14 C13 H13A 109.3 . . ?
C9 C13 H13A 109.3 . . ?
N14 C13 H13B 109.3 . . ?
C9 C13 H13B 109.3 . . ?
H13A C13 H13B 107.9 . . ?
C10 C11 C12 120.4(3) . . ?
C10 C11 H11 119.8 . . ?
C12 C11 H11 119.8 . . ?
C17 C18 N14 105.7(3) . . ?
C17 C18 H18 127.2 . . ?
N14 C18 H18 127.2 . . ?

loop_
_geom_bond_atom_site_label_1
_geom_bond_atom_site_label_2
_geom_bond_distance
_geom_bond_site_symmetry_2
_geom_bond_publ_flag
Cu1 N1 2.007(2) 3_655 ?
Cu1 N1 2.007(2) . ?
Cu1 N16 2.021(2) 2_554 ?
Cu1 N16 2.021(2) 4_656 ?
O21 N19 1.266(3) . ?
N19 O22 1.250(3) . ?
N19 O20 1.251(3) . ?
N1 C2 1.321(3) . ?
N1 C5 1.386(3) . ?
N14 C15 1.338(4) . ?
N14 C18 1.381(4) . ?
N14 C13 1.472(3) . ?
N16 C15 1.327(3) . ?
N16 C17 1.387(4) . ?
N16 Cu1 2.021(2) 2_544 ?
N3 C2 1.344(3) . ?
N3 C4 1.382(3) . ?
N3 C6 1.463(3) . ?
C7 C12 1.387(4) . ?
C7 C8 1.392(4) . ?
C7 C6 1.513(4) . ?
C12 C11 1.395(4) . ?
C12 H12 0.9500 . ?
C15 H15 0.9500 . ?
C2 H2 0.9500 . ?
C6 H6A 0.9900 . ?
C6 H6B 0.9900 . ?
C17 C18 1.358(4) . ?
C17 H17 0.9500 . ?
C8 C9 1.386(4) . ?
C8 H8 0.9500 . ?
C9 C10 1.397(4) . ?
C9 C13 1.512(4) . ?
C5 C4 1.355(4) . ?
C5 H5 0.9500 . ?
C10 C11 1.380(4) . ?
C10 H10 0.9500 . ?
C4 H4 0.9500 . ?
C13 H13A 0.9900 . ?
C13 H13B 0.9900 . ?
C11 H11 0.9500 . ?
C18 H18 0.9500 . ?

loop_
_geom_hbond_atom_site_label_D
_geom_hbond_atom_site_label_H
_geom_hbond_atom_site_label_A
_geom_hbond_site_symmetry_A
_geom_hbond_distance_DH
_geom_hbond_distance_HA
_geom_hbond_distance_DA
_geom_hbond_angle_DHA
C6 H6b O20 4_544 0.99 2.44 3.323(4) 149
C15 H15 O22 1_555 0.99 2.42 3.274(4) 149

loop_
_geom_torsion_atom_site_label_1
_geom_torsion_atom_site_label_2
_geom_torsion_atom_site_label_3
_geom_torsion_atom_site_label_4
_geom_torsion
_geom_torsion_site_symmetry_1
_geom_torsion_site_symmetry_2
_geom_torsion_site_symmetry_3
_geom_torsion_site_symmetry_4
_geom_torsion_publ_flag
N16 Cu1 N1 C2 68.7(2) 2_554 . . . ?
N16 Cu1 N1 C2 -111.3(2) 4_656 . . . ?
N16 Cu1 N1 C5 -103.7(2) 2_554 . . . ?
N16 Cu1 N1 C5 76.3(2) 4_656 . . . ?
C8 C7 C12 C11 0.6(4) . . . . ?
C6 C7 C12 C11 -176.6(3) . . . . ?
C17 N16 C15 N14 0.0(3) . . . . ?
Cu1 N16 C15 N14 169.57(17) 2_544 . . . ?
C18 N14 C15 N16 0.4(3) . . . . ?
C13 N14 C15 N16 177.0(2) . . . . ?
C5 N1 C2 N3 0.1(3) . . . . ?
Cu1 N1 C2 N3 -173.86(17) . . . . ?
C4 N3 C2 N1 -0.8(3) . . . . ?
C6 N3 C2 N1 179.0(2) . . . . ?
C2 N3 C6 C7 -101.3(3) . . . . ?
C4 N3 C6 C7 78.4(3) . . . . ?
C12 C7 C6 N3 -116.6(3) . . . . ?
C8 C7 C6 N3 66.3(3) . . . . ?
C15 N16 C17 C18 -0.3(3) . . . . ?
Cu1 N16 C17 C18 -169.83(19) 2_544 . . . ?
C12 C7 C8 C9 0.6(4) . . . . ?
C6 C7 C8 C9 177.7(2) . . . . ?
C7 C8 C9 C10 -1.8(4) . . . . ?
C7 C8 C9 C13 177.5(2) . . . . ?
C2 N1 C5 C4 0.6(3) . . . . ?
Cu1 N1 C5 C4 174.03(19) . . . . ?
C8 C9 C10 C11 1.8(4) . . . . ?
C13 C9 C10 C11 -177.4(2) . . . . ?
N1 C5 C4 N3 -1.1(3) . . . . ?
C2 N3 C4 C5 1.1(3) . . . . ?
C6 N3 C4 C5 -178.7(2) . . . . ?
C15 N14 C13 C9 126.8(3) . . . . ?
C18 N14 C13 C9 -57.1(4) . . . . ?
C8 C9 C13 N14 120.9(3) . . . . ?
C10 C9 C13 N14 -59.9(3) . . . . ?
C9 C10 C11 C12 -0.7(4) . . . . ?
C7 C12 C11 C10 -0.5(4) . . . . ?
N16 C17 C18 N14 0.5(3) . . . . ?
C15 N14 C18 C17 -0.6(3) . . . . ?
C13 N14 C18 C17 -177.2(2) . . . . ?
